data_4502606
loop_
_publ_author_name
'Li, Baiyan'
'Peng, Yu'
'Li, Guanghua'
'Hua, Jia'
'Yu, Yang'
'Jin, Di'
'Shi, Zhan'
'Feng, Shouhua'

_publ_section_title
;
 Design and Construction of Coordination Polymers by
 4-Amino-3,5-bis(n-pyridyl)-1,2,4-triazole (n= 2, 3, 4) Isomers in a
 Copper(I) Halide System: Diverse Structures Tuned by Isomeric and Anion
 Effects
;
_journal_issue 5
_journal_name_full 'Crystal Growth &amp; Design'
_journal_page_first 2192
_journal_paper_doi 10.1021/cg901438x
_journal_volume 10
_journal_year 2010
_chemical_formula_moiety 'C24 H20 Cu2 I2 N12'
_chemical_formula_sum 'C24 H20 Cu2 I2 N12'
_chemical_formula_weight 857.40
_chemical_melting_point ?
_chemical_name_systematic
; 
 ? 
;
_space_group_IT_number 2
_symmetry_cell_setting triclinic
_symmetry_space_group_name_Hall '-P 1'
_symmetry_space_group_name_H-M 'P -1'
_atom_sites_solution_hydrogens geom
_atom_sites_solution_primary direct
_atom_sites_solution_secondary difmap
_audit_creation_method SHELXL-97
_cell_angle_alpha 76.291(4)
_cell_angle_beta 76.928(4)
_cell_angle_gamma 63.950(4)
_cell_formula_units_Z 1
_cell_length_a 8.5625(6)
_cell_length_b 8.8778(5)
_cell_length_c 10.2525(5)
_cell_measurement_reflns_used 2440
_cell_measurement_temperature 293(2)
_cell_measurement_theta_max 25.26
_cell_measurement_theta_min 2.06
_cell_volume 673.55(7)
_computing_cell_refinement 'Bruker SMART'
_computing_data_collection 'Bruker SMART'
_computing_data_reduction 'Bruker SAINT'
_computing_molecular_graphics SHELXP-97
_computing_publication_material SHELXTL
_computing_structure_refinement 'SHELXL-97 (Sheldrick, 1997)'
_computing_structure_solution 'SHELXS-97 (Sheldrick, 1990)'
_diffrn_ambient_temperature 293(2)
_diffrn_detector_area_resol_mean 9.00cm
_diffrn_measured_fraction_theta_full 0.996
_diffrn_measured_fraction_theta_max 0.996
_diffrn_measurement_device_type 'CCD area detector'
_diffrn_measurement_method 'phi and omega scans'
_diffrn_radiation_monochromator graphite
_diffrn_radiation_source 'fine-focus sealed tube'
_diffrn_radiation_type MoK\a
_diffrn_radiation_wavelength 0.71073
_diffrn_reflns_av_R_equivalents 0.0301
_diffrn_reflns_av_sigmaI/netI 0.0421
_diffrn_reflns_limit_h_max 6
_diffrn_reflns_limit_h_min -10
_diffrn_reflns_limit_k_max 10
_diffrn_reflns_limit_k_min -10
_diffrn_reflns_limit_l_max 11
_diffrn_reflns_limit_l_min -12
_diffrn_reflns_number 3873
_diffrn_reflns_theta_full 25.26
_diffrn_reflns_theta_max 25.26
_diffrn_reflns_theta_min 2.06
_diffrn_standards_decay_% none
_diffrn_standards_interval_count none
_diffrn_standards_interval_time none
_diffrn_standards_number none
_exptl_absorpt_coefficient_mu 3.911
_exptl_absorpt_correction_T_max 0.457
_exptl_absorpt_correction_T_min 0.440
_exptl_absorpt_correction_type empirical
_exptl_absorpt_process_details 'SADABS; Bruker, 2000'
_exptl_crystal_colour Yellow
_exptl_crystal_density_diffrn 2.114
_exptl_crystal_density_meas ?
_exptl_crystal_density_method 'not measured'
_exptl_crystal_description Block
_exptl_crystal_F_000 412
_exptl_crystal_size_max 0.22
_exptl_crystal_size_mid 0.20
_exptl_crystal_size_min 0.20
_refine_diff_density_max 0.481
_refine_diff_density_min -0.428
_refine_diff_density_rms 0.084
_refine_ls_extinction_method none
_refine_ls_goodness_of_fit_ref 0.982
_refine_ls_hydrogen_treatment mixed
_refine_ls_matrix_type full
_refine_ls_number_parameters 189
_refine_ls_number_reflns 2440
_refine_ls_number_restraints 0
_refine_ls_restrained_S_all 0.982
_refine_ls_R_factor_all 0.0379
_refine_ls_R_factor_gt 0.0281
_refine_ls_shift/su_max 0.001
_refine_ls_shift/su_mean 0.000
_refine_ls_structure_factor_coef Fsqd
_refine_ls_weighting_details 'calc w=1/[\s^2^(Fo^2^)+(0.0305P)^2^+0.0000P] where P=(Fo^2^+2Fc^2^)/3'
_refine_ls_weighting_scheme calc
_refine_ls_wR_factor_gt 0.0610
_refine_ls_wR_factor_ref 0.0640
_reflns_number_gt 2011
_reflns_number_total 2440
_reflns_threshold_expression >2sigma(I)
_cod_data_source_file cg901438x_si_002.cif
_cod_data_source_block Compound-12
_cod_depositor_comments
;
The following automatic conversions were performed:

'_chemical_melting_point' value 'not measured' was changed to '?' -
the value is undefined or not given.

Automatic conversion script
Id: cif_fix_values 1715 2011-07-08 13:25:40Z adriana 

The following automatic conversions were performed:

'_exptl_crystal_density_meas' value 'not measured' was changed to '?'
- the value is perceived as not measured.

Automatic conversion script
Id: cif_fix_values 3008 2015-01-20 13:52:24Z robertas 
;
_cod_original_sg_symbol_H-M P-1
_cod_database_code 4502606

loop_
_symmetry_equiv_pos_as_xyz
'x, y, z'
'-x, -y, -z'

loop_
_atom_site_label
_atom_site_type_symbol
_atom_site_fract_x
_atom_site_fract_y
_atom_site_fract_z
_atom_site_U_iso_or_equiv
_atom_site_adp_type
_atom_site_occupancy
_atom_site_symmetry_multiplicity
_atom_site_calc_flag
Cu1 Cu 0.46167(7) 0.00008(7) 0.37877(5) 0.04360(15) Uani 1 1 d
I1 I 0.22308(4) 0.16397(4) 0.56313(3) 0.04314(11) Uani 1 1 d
N1 N 0.3995(4) 0.1265(4) 0.1823(3) 0.0319(7) Uani 1 1 d
N2 N 0.3804(4) 0.2806(4) 0.1027(3) 0.0347(7) Uani 1 1 d
N3 N 0.2571(4) 0.1601(4) 0.0183(3) 0.0299(7) Uani 1 1 d
N4 N 0.1695(7) 0.1242(6) -0.0651(4) 0.0457(10) Uani 1 1 d
H4B H 0.106(6) 0.226(6) -0.106(5) 0.053(14) Uiso 1 1 d
H4A H 0.253(7) 0.097(7) -0.127(5) 0.067(19) Uiso 1 1 d
N5 N 0.3756(5) -0.1611(4) 0.3179(3) 0.0358(8) Uani 1 1 d
N6 N 0.1093(4) 0.4706(4) -0.1653(3) 0.0393(8) Uani 1 1 d
C1 C 0.3215(5) 0.0566(5) 0.1324(3) 0.0280(8) Uani 1 1 d
C2 C 0.2936(5) 0.2984(5) 0.0044(3) 0.0280(8) Uani 1 1 d
C3 C 0.3095(5) -0.1039(5) 0.1992(4) 0.0311(8) Uani 1 1 d
C4 C 0.2366(6) -0.1894(5) 0.1513(4) 0.0417(10) Uani 1 1 d
H4 H 0.1920 -0.1475 0.0692 0.080 Uiso 1 1 calc
C5 C 0.2323(6) -0.3378(6) 0.2288(5) 0.0489(11) Uani 1 1 d
H5 H 0.1848 -0.3978 0.1991 0.080 Uiso 1 1 calc
C6 C 0.2984(7) -0.3967(6) 0.3501(5) 0.0506(12) Uani 1 1 d
H6 H 0.2956 -0.4962 0.4037 0.080 Uiso 1 1 calc
C7 C 0.3687(6) -0.3057(5) 0.3905(4) 0.0459(11) Uani 1 1 d
H7 H 0.4139 -0.3463 0.4724 0.080 Uiso 1 1 calc
C8 C 0.2368(5) 0.4513(5) -0.0998(3) 0.0318(9) Uani 1 1 d
C9 C 0.3097(6) 0.5684(6) -0.1233(4) 0.0447(11) Uani 1 1 d
H9 H 0.3988 0.5504 -0.0761 0.080 Uiso 1 1 calc
C10 C 0.2482(7) 0.7125(6) -0.2178(5) 0.0519(12) Uani 1 1 d
H10 H 0.2938 0.7941 -0.2345 0.080 Uiso 1 1 calc
C11 C 0.1169(6) 0.7330(6) -0.2871(4) 0.0478(11) Uani 1 1 d
H11 H 0.0730 0.8285 -0.3517 0.080 Uiso 1 1 calc
C12 C 0.0531(6) 0.6104(6) -0.2590(4) 0.0467(11) Uani 1 1 d
H12 H -0.0336 0.6242 -0.3070 0.080 Uiso 1 1 calc

loop_
_atom_site_aniso_label
_atom_site_aniso_U_11
_atom_site_aniso_U_22
_atom_site_aniso_U_33
_atom_site_aniso_U_23
_atom_site_aniso_U_13
_atom_site_aniso_U_12
Cu1 0.0493(4) 0.0495(3) 0.0346(3) -0.0038(2) -0.0191(2) -0.0176(3)
I1 0.04018(18) 0.04899(19) 0.03190(15) -0.00275(11) -0.01316(11) -0.00861(13)
N1 0.0363(19) 0.0339(18) 0.0281(16) 0.0015(13) -0.0130(13) -0.0156(15)
N2 0.042(2) 0.0373(19) 0.0301(17) 0.0007(14) -0.0109(14) -0.0208(16)
N3 0.0321(19) 0.0363(18) 0.0245(15) -0.0024(13) -0.0103(13) -0.0152(15)
N4 0.061(3) 0.051(3) 0.039(2) 0.0026(19) -0.030(2) -0.030(2)
N5 0.046(2) 0.0303(18) 0.0299(17) -0.0012(14) -0.0131(15) -0.0130(16)
N6 0.037(2) 0.044(2) 0.0343(18) 0.0058(15) -0.0151(15) -0.0153(17)
C1 0.029(2) 0.030(2) 0.0220(17) -0.0019(15) -0.0064(15) -0.0089(17)
C2 0.026(2) 0.034(2) 0.0229(18) 0.0003(15) -0.0073(15) -0.0114(17)
C3 0.025(2) 0.032(2) 0.032(2) -0.0059(16) -0.0052(15) -0.0071(17)
C4 0.047(3) 0.040(2) 0.043(2) -0.0040(19) -0.0147(19) -0.019(2)
C5 0.055(3) 0.043(3) 0.056(3) -0.007(2) -0.011(2) -0.026(2)
C6 0.060(3) 0.039(3) 0.053(3) 0.000(2) -0.008(2) -0.024(2)
C7 0.057(3) 0.037(2) 0.041(2) 0.0027(19) -0.016(2) -0.016(2)
C8 0.034(2) 0.035(2) 0.0243(18) -0.0016(16) -0.0049(16) -0.0128(18)
C9 0.053(3) 0.052(3) 0.037(2) 0.006(2) -0.020(2) -0.028(2)
C10 0.066(3) 0.048(3) 0.047(3) 0.006(2) -0.016(2) -0.031(3)
C11 0.051(3) 0.041(3) 0.039(2) 0.0118(19) -0.013(2) -0.014(2)
C12 0.046(3) 0.048(3) 0.038(2) 0.006(2) -0.020(2) -0.011(2)

loop_
_atom_type_symbol
_atom_type_description
_atom_type_scat_dispersion_real
_atom_type_scat_dispersion_imag
_atom_type_scat_source
C C 0.0033 0.0016 'International Tables Vol C Tables 4.2.6.8 and 6.1.1.4'
H H 0.0000 0.0000 'International Tables Vol C Tables 4.2.6.8 and 6.1.1.4'
N N 0.0061 0.0033 'International Tables Vol C Tables 4.2.6.8 and 6.1.1.4'
I I -0.4742 1.8119 'International Tables Vol C Tables 4.2.6.8 and 6.1.1.4'
Cu Cu 0.3201 1.2651 'International Tables Vol C Tables 4.2.6.8 and 6.1.1.4'

loop_
_geom_angle_atom_site_label_1
_geom_angle_atom_site_label_2
_geom_angle_atom_site_label_3
_geom_angle
_geom_angle_site_symmetry_1
_geom_angle_site_symmetry_3
N1 Cu1 N5 77.94(11) . .
N1 Cu1 I1 123.98(9) . 2_656
N5 Cu1 I1 111.04(9) . 2_656
N1 Cu1 I1 110.35(9) . .
N5 Cu1 I1 109.18(9) . .
I1 Cu1 I1 116.957(19) 2_656 .
N1 Cu1 Cu1 149.96(9) . 2_656
N5 Cu1 Cu1 131.10(9) . 2_656
I1 Cu1 Cu1 59.12(2) 2_656 2_656
I1 Cu1 Cu1 57.84(2) . 2_656
Cu1 I1 Cu1 63.043(19) 2_656 .
C1 N1 N2 108.5(3) . .
C1 N1 Cu1 111.5(2) . .
N2 N1 Cu1 138.0(2) . .
C2 N2 N1 106.5(3) . .
C1 N3 C2 106.1(3) . .
C1 N3 N4 124.7(3) . .
C2 N3 N4 129.2(3) . .
N3 N4 H4B 103(3) . .
N3 N4 H4A 97(4) . .
H4B N4 H4A 98(4) . .
C7 N5 C3 117.5(3) . .
C7 N5 Cu1 126.2(3) . .
C3 N5 Cu1 116.0(2) . .
C8 N6 C12 117.3(3) . .
N1 C1 N3 108.7(3) . .
N1 C1 C3 121.9(3) . .
N3 C1 C3 129.3(3) . .
N2 C2 N3 110.1(3) . .
N2 C2 C8 124.2(3) . .
N3 C2 C8 125.6(3) . .
N5 C3 C4 122.5(3) . .
N5 C3 C1 111.7(3) . .
C4 C3 C1 125.8(3) . .
C5 C4 C3 118.3(4) . .
C5 C4 H4 120.9 . .
C3 C4 H4 120.9 . .
C6 C5 C4 119.8(4) . .
C6 C5 H5 120.1 . .
C4 C5 H5 120.1 . .
C7 C6 C5 118.6(4) . .
C7 C6 H6 120.7 . .
C5 C6 H6 120.7 . .
N5 C7 C6 123.3(4) . .
N5 C7 H7 118.3 . .
C6 C7 H7 118.3 . .
N6 C8 C9 122.9(4) . .
N6 C8 C2 116.2(3) . .
C9 C8 C2 120.9(3) . .
C10 C9 C8 119.0(4) . .
C10 C9 H9 120.5 . .
C8 C9 H9 120.5 . .
C9 C10 C11 118.5(4) . .
C9 C10 H10 120.7 . .
C11 C10 H10 120.7 . .
C12 C11 C10 118.9(4) . .
C12 C11 H11 120.6 . .
C10 C11 H11 120.6 . .
N6 C12 C11 123.4(4) . .
N6 C12 H12 118.3 . .
C11 C12 H12 118.3 . .

loop_
_geom_bond_atom_site_label_1
_geom_bond_atom_site_label_2
_geom_bond_distance
_geom_bond_site_symmetry_2
Cu1 N1 2.118(3) .
Cu1 N5 2.130(3) .
Cu1 I1 2.5740(6) 2_656
Cu1 I1 2.6094(6) .
Cu1 Cu1 2.7102(9) 2_656
I1 Cu1 2.5740(6) 2_656
N1 C1 1.327(5) .
N1 N2 1.379(4) .
N2 C2 1.324(4) .
N3 C1 1.362(4) .
N3 C2 1.364(4) .
N3 N4 1.423(4) .
N4 H4B 0.88(5) .
N4 H4A 0.83(5) .
N5 C7 1.341(5) .
N5 C3 1.351(5) .
N6 C8 1.336(5) .
N6 C12 1.347(5) .
C1 C3 1.465(5) .
C2 C8 1.479(5) .
C3 C4 1.392(5) .
C4 C5 1.379(6) .
C4 H4 0.9300 .
C5 C6 1.375(6) .
C5 H5 0.9300 .
C6 C7 1.374(6) .
C6 H6 0.9300 .
C7 H7 0.9300 .
C8 C9 1.383(5) .
C9 C10 1.380(6) .
C9 H9 0.9300 .
C10 C11 1.387(6) .
C10 H10 0.9300 .
C11 C12 1.367(6) .
C11 H11 0.9300 .
C12 H12 0.9300 .

loop_
_geom_hbond_atom_site_label_D
_geom_hbond_atom_site_label_H
_geom_hbond_atom_site_label_A
_geom_hbond_distance_DH
_geom_hbond_distance_HA
_geom_hbond_distance_DA
_geom_hbond_angle_DHA
_geom_hbond_site_symmetry_A
N4 H4B N6 0.88(5) 2.13(5) 2.851(5) 139(4) .
N4 H4A I1 0.83(5) 3.13(5) 3.684(4) 126(5) 1_554
